data_7016666
loop_
_publ_author_name
'Brandi-Blanco, Pilar'
'Miguel, Pablo J Sanz'
'Lippert, Bernhard'

_publ_section_title
;
 Coordination of two different metal ions as reason for N-chirality in
 \m-amide complexes.
;
_journal_issue 40
_journal_name_full 'Dalton transactions (Cambridge, England : 2003)'
_journal_page_first 10316
_journal_page_last 10318
_journal_paper_doi 10.1039/c1dt10585j
_journal_volume 40
_journal_year 2011
_chemical_formula_moiety 'C12 H30 N10 Pd2 Pt, 2(N O3)'
_chemical_formula_sum 'C12 H30 N12 O6 Pd2 Pt'
_chemical_formula_weight 846.37
_chemical_name_systematic
;
?
;
_space_group_IT_number 14
_symmetry_cell_setting monoclinic
_symmetry_space_group_name_Hall '-P 2ybc'
_symmetry_space_group_name_H-M 'P 1 21/c 1'
_atom_sites_solution_hydrogens geom
_atom_sites_solution_primary direct
_atom_sites_solution_secondary difmap
_audit_creation_date 2009-10-27T16:08:18-00:00
_audit_creation_method 'WinGX routine CIF_UPDATE'
_cell_angle_alpha 90
_cell_angle_beta 114.114(6)
_cell_angle_gamma 90
_cell_formula_units_Z 4
_cell_length_a 15.7994(8)
_cell_length_b 10.6355(4)
_cell_length_c 15.0356(8)
_cell_measurement_reflns_used 4665
_cell_measurement_temperature 150(2)
_cell_measurement_theta_max 29.012
_cell_measurement_theta_min 2.3719
_cell_volume 2306.0(2)
_computing_cell_refinement 'CrysAlis RED (Oxford Diffraction, 2010)'
_computing_data_collection 'CrysAlis CCD (Oxford Diffraction, 2010)'
_computing_data_reduction 'CrysAlis RED (Oxford Diffraction, 2010)'
_computing_structure_refinement 'SHELXL-97 (Sheldrick, 1997)'
_computing_structure_solution 'SHELXS-97 (Sheldrick, 1990)'
_diffrn_ambient_temperature 150(2)
_diffrn_measured_fraction_theta_full 1
_diffrn_measured_fraction_theta_max 0.853
_diffrn_measurement_device_type 'Xcalibur, Sapphire3'
_diffrn_measurement_method '\w scans'
_diffrn_radiation_monochromator graphite
_diffrn_radiation_type MoK\a
_diffrn_radiation_wavelength 0.71073
_diffrn_reflns_av_R_equivalents 0.0323
_diffrn_reflns_av_unetI/netI 0.0718
_diffrn_reflns_limit_h_max 21
_diffrn_reflns_limit_h_min -19
_diffrn_reflns_limit_k_max 13
_diffrn_reflns_limit_k_min -13
_diffrn_reflns_limit_l_max 20
_diffrn_reflns_limit_l_min -15
_diffrn_reflns_number 10493
_diffrn_reflns_theta_full 25
_diffrn_reflns_theta_max 29.08
_diffrn_reflns_theta_min 2.38
_exptl_absorpt_coefficient_mu 7.651
_exptl_absorpt_correction_T_max 0.465
_exptl_absorpt_correction_T_min 0.393
_exptl_absorpt_correction_type multi-scan
_exptl_absorpt_process_details sadabs
_exptl_crystal_colour colorless
_exptl_crystal_density_diffrn 2.438
_exptl_crystal_density_method 'not measured'
_exptl_crystal_description prisms
_exptl_crystal_F_000 1616
_exptl_crystal_size_max 0.15
_exptl_crystal_size_mid 0.1
_exptl_crystal_size_min 0.1
_refine_diff_density_max 1.044
_refine_diff_density_min -1.158
_refine_diff_density_rms 0.171
_refine_ls_extinction_method none
_refine_ls_goodness_of_fit_ref 0.827
_refine_ls_hydrogen_treatment constr
_refine_ls_matrix_type full
_refine_ls_number_parameters 300
_refine_ls_number_reflns 5276
_refine_ls_number_restraints 0
_refine_ls_restrained_S_all 0.827
_refine_ls_R_factor_all 0.0487
_refine_ls_R_factor_gt 0.0267
_refine_ls_shift/su_max 0.001
_refine_ls_shift/su_mean 0
_refine_ls_structure_factor_coef Fsqd
_refine_ls_weighting_details 'calc w=1/[\s^2^(Fo^2^)+(0.0000P)^2^+0.0000P] where P=(Fo^2^+2Fc^2^)/3'
_refine_ls_weighting_scheme calc
_refine_ls_wR_factor_gt 0.0324
_refine_ls_wR_factor_ref 0.0337
_reflns_number_gt 3613
_reflns_number_total 5276
_reflns_threshold_expression >2sigma(I)
_cod_data_source_file c1dt10585j.txt
_cod_data_source_block 1
_cod_original_cell_volume 2306.02(19)
_cod_original_sg_symbol_H-M P21/c
_cod_database_code 7016666

loop_
_symmetry_equiv_pos_as_xyz
'x, y, z'
'-x, y+1/2, -z+1/2'
'-x, -y, -z'
'x, -y-1/2, z-1/2'

loop_
_atom_site_label
_atom_site_type_symbol
_atom_site_fract_x
_atom_site_fract_y
_atom_site_fract_z
_atom_site_U_iso_or_equiv
_atom_site_adp_type
_atom_site_occupancy
_atom_site_symmetry_multiplicity
_atom_site_calc_flag
_atom_site_refinement_flags
Pt1 Pt 0.246001(17) 0.790590(16) 0.001986(17) 0.01121(4) Uani 1 1 d .
Pd1 Pd 0.05053(3) 0.96855(3) -0.11558(3) 0.01212(9) Uani 1 1 d .
Pd2 Pd 0.44054(3) 0.60957(3) 0.11609(3) 0.01219(9) Uani 1 1 d .
N11 N 0.1888(3) 0.9518(3) -0.0726(3) 0.0129(9) Uani 1 1 d .
H11 H 0.2158 1.0182 -0.0303 0.015 Uiso 1 1 calc R
C12 C 0.2121(3) 0.9696(4) -0.1568(3) 0.0201(12) Uani 1 1 d .
H12A H 0.1899 1.0521 -0.1861 0.03 Uiso 1 1 calc R
H12B H 0.1825 0.9036 -0.2051 0.03 Uiso 1 1 calc R
H12C H 0.2795 0.965 -0.1355 0.03 Uiso 1 1 calc R
N21 N 0.3036(3) 0.6294(3) 0.0768(3) 0.0134(9) Uani 1 1 d .
H21 H 0.2755 0.5632 0.0346 0.016 Uiso 1 1 calc R
C22 C 0.2814(3) 0.6114(4) 0.1618(3) 0.0174(11) Uani 1 1 d .
H22A H 0.3045 0.5293 0.1913 0.026 Uiso 1 1 calc R
H22B H 0.2141 0.6151 0.1412 0.026 Uiso 1 1 calc R
H22C H 0.311 0.6779 0.2097 0.026 Uiso 1 1 calc R
N31 N 0.3716(3) 0.8689(3) 0.0608(3) 0.0116(9) Uani 1 1 d .
N32 N 0.4494(3) 0.7957(3) 0.1047(3) 0.0143(10) Uani 1 1 d .
C33 C 0.5236(3) 0.8710(4) 0.1318(3) 0.0149(11) Uani 1 1 d .
H33A H 0.5861 0.8437 0.1628 0.018 Uiso 1 1 calc R
C34 C 0.4961(4) 0.9939(4) 0.1083(3) 0.0186(12) Uani 1 1 d .
H34A H 0.5343 1.0663 0.1203 0.022 Uiso 1 1 calc R
C35 C 0.3997(3) 0.9883(4) 0.0630(3) 0.0191(12) Uani 1 1 d .
H35A H 0.3598 1.0585 0.0375 0.023 Uiso 1 1 calc R
N41 N 0.1215(3) 0.7112(3) -0.0582(3) 0.0128(9) Uani 1 1 d .
N42 N 0.0432(3) 0.7806(3) -0.1081(3) 0.0124(10) Uani 1 1 d .
C43 C -0.0300(3) 0.7070(4) -0.1345(3) 0.0175(11) Uani 1 1 d .
H43A H -0.0924 0.7337 -0.169 0.021 Uiso 1 1 calc R
C44 C -0.0030(3) 0.5862(4) -0.1048(3) 0.0175(12) Uani 1 1 d .
H44A H -0.0412 0.514 -0.1144 0.021 Uiso 1 1 calc R
C45 C 0.0922(3) 0.5930(4) -0.0581(3) 0.0164(12) Uani 1 1 d .
H45A H 0.1317 0.5234 -0.0296 0.02 Uiso 1 1 calc R
N51 N -0.0905(3) 0.9993(3) -0.1687(3) 0.0159(10) Uani 1 1 d .
H51A H -0.1207 0.9489 -0.2221 0.019 Uiso 1 1 calc R
H51B H -0.1116 0.9794 -0.1218 0.019 Uiso 1 1 calc R
C52 C -0.1098(4) 1.1323(4) -0.1963(4) 0.0372(16) Uani 1 1 d .
H52A H -0.1172 1.1438 -0.2645 0.045 Uiso 1 1 calc R
H52B H -0.1685 1.1574 -0.1924 0.045 Uiso 1 1 calc R
C53 C -0.0354(3) 1.2110(4) -0.1328(4) 0.0315(14) Uani 1 1 d .
H53A H -0.0404 1.22 -0.0696 0.038 Uiso 1 1 calc R
H53B H -0.0414 1.2958 -0.162 0.038 Uiso 1 1 calc R
N54 N 0.0553(3) 1.1595(3) -0.1161(3) 0.0179(10) Uani 1 1 d .
H54A H 0.0986 1.1878 -0.0572 0.021 Uiso 1 1 calc R
H54B H 0.0727 1.1864 -0.1643 0.021 Uiso 1 1 calc R
N61 N 0.5808(3) 0.5740(3) 0.1643(3) 0.0167(10) Uani 1 1 d .
H61A H 0.5995 0.5878 0.1146 0.02 Uiso 1 1 calc R
H61B H 0.6137 0.6271 0.2149 0.02 Uiso 1 1 calc R
C62 C 0.5989(4) 0.4423(4) 0.1970(4) 0.0259(14) Uani 1 1 d .
H62A H 0.6037 0.4351 0.2645 0.031 Uiso 1 1 calc R
H62B H 0.6583 0.4141 0.1962 0.031 Uiso 1 1 calc R
C63 C 0.5220(3) 0.3623(5) 0.1310(4) 0.0268(13) Uani 1 1 d .
H63A H 0.5246 0.3567 0.0665 0.032 Uiso 1 1 calc R
H63B H 0.5281 0.2764 0.1582 0.032 Uiso 1 1 calc R
N64 N 0.4325(3) 0.4175(3) 0.1203(3) 0.0172(10) Uani 1 1 d .
H64A H 0.4191 0.3938 0.172 0.021 Uiso 1 1 calc R
H64B H 0.3858 0.3888 0.0639 0.021 Uiso 1 1 calc R
N10 N 0.2510(3) 0.1578(4) 0.3899(3) 0.0231(11) Uani 1 1 d .
O11 O 0.1766(3) 0.1907(3) 0.3267(3) 0.0347(10) Uani 1 1 d .
O12 O 0.2699(2) 0.0434(3) 0.4049(2) 0.0287(9) Uani 1 1 d .
O13 O 0.3093(3) 0.2372(3) 0.4398(3) 0.0366(11) Uani 1 1 d .
N20 N 0.2431(3) 0.2402(4) 0.1136(3) 0.0193(10) Uani 1 1 d .
O21 O 0.2156(2) 0.1293(3) 0.0956(2) 0.0316(10) Uani 1 1 d .
O22 O 0.2006(3) 0.3261(3) 0.0587(3) 0.0395(11) Uani 1 1 d .
O23 O 0.3145(3) 0.2627(3) 0.1862(3) 0.0367(10) Uani 1 1 d .

loop_
_atom_site_aniso_label
_atom_site_aniso_U_11
_atom_site_aniso_U_22
_atom_site_aniso_U_33
_atom_site_aniso_U_23
_atom_site_aniso_U_13
_atom_site_aniso_U_12
Pt1 0.00855(10) 0.01154(8) 0.01184(9) 0.00166(9) 0.00242(7) 0.00114(8)
Pd1 0.0097(2) 0.0109(2) 0.0137(2) 0.00278(17) 0.00269(19) 0.00100(16)
Pd2 0.0102(2) 0.0124(2) 0.0125(2) 0.00195(18) 0.00312(18) 0.00151(16)
N11 0.012(2) 0.010(2) 0.016(2) -0.0014(18) 0.005(2) 0.0020(17)
C12 0.019(3) 0.024(3) 0.017(3) 0.006(2) 0.008(3) 0.010(2)
N21 0.014(2) 0.013(2) 0.011(2) 0.0004(18) 0.003(2) 0.0036(17)
C22 0.013(3) 0.023(3) 0.014(3) 0.000(2) 0.003(2) 0.002(2)
N31 0.012(2) 0.009(2) 0.011(2) 0.0056(18) 0.0024(19) 0.0039(17)
N32 0.009(2) 0.017(2) 0.015(2) -0.002(2) 0.003(2) 0.002(2)
C33 0.005(3) 0.021(3) 0.015(3) 0.001(2) -0.001(2) -0.002(2)
C34 0.013(3) 0.017(3) 0.024(3) -0.005(2) 0.007(3) -0.006(2)
C35 0.013(3) 0.017(3) 0.027(3) -0.001(2) 0.008(3) 0.003(2)
N41 0.012(2) 0.011(2) 0.013(2) 0.0037(19) 0.0034(19) 0.0049(18)
N42 0.007(2) 0.011(2) 0.018(3) 0.0023(19) 0.005(2) 0.0002(18)
C43 0.012(3) 0.019(3) 0.019(3) 0.005(3) 0.004(2) 0.003(2)
C44 0.015(3) 0.019(3) 0.016(3) 0.000(2) 0.003(3) -0.005(2)
C45 0.015(3) 0.009(3) 0.022(3) 0.001(2) 0.005(3) 0.001(2)
N51 0.016(3) 0.016(2) 0.018(2) 0.0033(19) 0.009(2) 0.0008(18)
C52 0.022(4) 0.019(3) 0.066(5) -0.005(3) 0.013(4) 0.000(3)
C53 0.019(3) 0.021(3) 0.047(4) 0.003(3) 0.005(3) 0.011(3)
N54 0.014(2) 0.020(2) 0.019(2) -0.0025(19) 0.005(2) -0.0021(18)
N61 0.014(3) 0.018(2) 0.017(2) -0.0027(18) 0.005(2) 0.0003(18)
C62 0.025(4) 0.024(3) 0.031(4) 0.007(3) 0.015(3) 0.016(3)
C63 0.024(4) 0.024(3) 0.030(3) -0.005(3) 0.010(3) 0.008(3)
N64 0.019(3) 0.013(2) 0.018(2) -0.0005(18) 0.005(2) 0.0033(18)
N10 0.024(3) 0.030(3) 0.020(3) 0.007(2) 0.014(3) 0.005(2)
O11 0.026(3) 0.043(2) 0.023(2) 0.0013(19) -0.003(2) 0.020(2)
O12 0.040(3) 0.021(2) 0.035(2) 0.0134(19) 0.025(2) 0.0136(18)
O13 0.035(3) 0.039(2) 0.031(3) -0.012(2) 0.009(2) -0.021(2)
N20 0.019(3) 0.024(3) 0.018(3) 0.000(2) 0.011(2) -0.004(2)
O21 0.037(3) 0.027(2) 0.038(3) -0.014(2) 0.024(2) -0.0208(19)
O22 0.039(3) 0.044(3) 0.034(3) 0.017(2) 0.014(2) 0.017(2)
O23 0.031(3) 0.037(2) 0.025(2) 0.0043(19) -0.006(2) -0.0176(19)

loop_
_atom_type_symbol
_atom_type_description
_atom_type_scat_dispersion_real
_atom_type_scat_dispersion_imag
_atom_type_scat_source
C C 0.0033 0.0016 'International Tables Vol C Tables 4.2.6.8 and 6.1.1.4'
H H 0 0 'International Tables Vol C Tables 4.2.6.8 and 6.1.1.4'
N N 0.0061 0.0033 'International Tables Vol C Tables 4.2.6.8 and 6.1.1.4'
O O 0.0106 0.006 'International Tables Vol C Tables 4.2.6.8 and 6.1.1.4'
Pd Pd -0.9988 1.0072 'International Tables Vol C Tables 4.2.6.8 and 6.1.1.4'
Pt Pt -1.7033 8.3905 'International Tables Vol C Tables 4.2.6.8 and 6.1.1.4'

loop_
_geom_angle_atom_site_label_1
_geom_angle_atom_site_label_2
_geom_angle_atom_site_label_3
_geom_angle
N41 Pt1 N31 179.04(15)
N41 Pt1 N11 88.45(15)
N31 Pt1 N11 91.72(14)
N41 Pt1 N21 91.67(14)
N31 Pt1 N21 88.16(15)
N11 Pt1 N21 179.9(2)
N42 Pd1 N11 88.47(15)
N42 Pd1 N54 176.34(15)
N11 Pd1 N54 93.04(14)
N42 Pd1 N51 95.85(15)
N11 Pd1 N51 174.40(13)
N54 Pd1 N51 82.86(14)
N32 Pd2 N21 88.62(15)
N32 Pd2 N64 176.61(15)
N21 Pd2 N64 92.34(14)
N32 Pd2 N61 96.23(15)
N21 Pd2 N61 174.40(13)
N64 Pd2 N61 82.97(14)
C12 N11 Pd1 109.4(3)
C12 N11 Pt1 111.8(3)
Pd1 N11 Pt1 115.34(16)
C12 N11 H11 106.6
Pd1 N11 H11 106.6
Pt1 N11 H11 106.6
N11 C12 H12A 109.5
N11 C12 H12B 109.5
H12A C12 H12B 109.5
N11 C12 H12C 109.5
H12A C12 H12C 109.5
H12B C12 H12C 109.5
C22 N21 Pd2 110.0(3)
C22 N21 Pt1 112.1(3)
Pd2 N21 Pt1 115.63(16)
C22 N21 H21 106.1
Pd2 N21 H21 106.1
Pt1 N21 H21 106.1
N21 C22 H22A 109.5
N21 C22 H22B 109.5
H22A C22 H22B 109.5
N21 C22 H22C 109.5
H22A C22 H22C 109.5
H22B C22 H22C 109.5
C35 N31 N32 107.6(4)
C35 N31 Pt1 131.7(3)
N32 N31 Pt1 120.6(3)
C33 N32 N31 107.9(4)
C33 N32 Pd2 130.6(3)
N31 N32 Pd2 121.5(3)
N32 C33 C34 110.2(4)
N32 C33 H33A 124.9
C34 C33 H33A 124.9
C33 C34 C35 104.7(4)
C33 C34 H34A 127.7
C35 C34 H34A 127.7
N31 C35 C34 109.7(4)
N31 C35 H35A 125.2
C34 C35 H35A 125.2
C45 N41 N42 105.7(4)
C45 N41 Pt1 132.6(3)
N42 N41 Pt1 121.6(3)
C43 N42 N41 109.3(4)
C43 N42 Pd1 129.7(3)
N41 N42 Pd1 120.5(3)
N42 C43 C44 109.9(4)
N42 C43 H43A 125
C44 C43 H43A 125
C43 C44 C45 104.3(4)
C43 C44 H44A 127.9
C45 C44 H44A 127.9
N41 C45 C44 110.8(4)
N41 C45 H45A 124.6
C44 C45 H45A 124.6
C52 N51 Pd1 109.2(3)
C52 N51 H51A 109.8
Pd1 N51 H51A 109.8
C52 N51 H51B 109.8
Pd1 N51 H51B 109.8
H51A N51 H51B 108.3
C53 C52 N51 110.6(4)
C53 C52 H52A 109.5
N51 C52 H52A 109.5
C53 C52 H52B 109.5
N51 C52 H52B 109.5
H52A C52 H52B 108.1
C52 C53 N54 112.0(4)
C52 C53 H53A 109.2
N54 C53 H53A 109.2
C52 C53 H53B 109.2
N54 C53 H53B 109.2
H53A C53 H53B 107.9
C53 N54 Pd1 110.0(3)
C53 N54 H54A 109.7
Pd1 N54 H54A 109.7
C53 N54 H54B 109.7
Pd1 N54 H54B 109.7
H54A N54 H54B 108.2
C62 N61 Pd2 109.0(3)
C62 N61 H61A 109.9
Pd2 N61 H61A 109.9
C62 N61 H61B 109.9
Pd2 N61 H61B 109.9
H61A N61 H61B 108.3
N61 C62 C63 109.1(4)
N61 C62 H62A 109.9
C63 C62 H62A 109.9
N61 C62 H62B 109.9
C63 C62 H62B 109.9
H62A C62 H62B 108.3
N64 C63 C62 109.3(4)
N64 C63 H63A 109.8
C62 C63 H63A 109.8
N64 C63 H63B 109.8
C62 C63 H63B 109.8
H63A C63 H63B 108.3
C63 N64 Pd2 109.3(3)
C63 N64 H64A 109.8
Pd2 N64 H64A 109.8
C63 N64 H64B 109.8
Pd2 N64 H64B 109.8
H64A N64 H64B 108.3
O11 N10 O13 120.9(5)
O11 N10 O12 120.1(5)
O13 N10 O12 119.0(5)
O22 N20 O23 120.1(4)
O22 N20 O21 120.7(5)
O23 N20 O21 119.2(4)

loop_
_geom_bond_atom_site_label_1
_geom_bond_atom_site_label_2
_geom_bond_distance
Pt1 N41 1.986(4)
Pt1 N31 1.995(4)
Pt1 N11 2.046(3)
Pt1 N21 2.048(3)
Pd1 N42 2.008(3)
Pd1 N11 2.017(4)
Pd1 N54 2.033(3)
Pd1 N51 2.062(4)
Pd2 N32 1.997(3)
Pd2 N21 2.008(4)
Pd2 N64 2.049(3)
Pd2 N61 2.066(4)
N11 C12 1.468(5)
N11 H11 0.93
C12 H12A 0.98
C12 H12B 0.98
C12 H12C 0.98
N21 C22 1.469(5)
N21 H21 0.93
C22 H22A 0.98
C22 H22B 0.98
C22 H22C 0.98
N31 C35 1.342(5)
N31 N32 1.375(5)
N32 C33 1.338(5)
C33 C34 1.377(6)
C33 H33A 0.95
C34 C35 1.392(6)
C34 H34A 0.95
C35 H35A 0.95
N41 C45 1.340(5)
N41 N42 1.371(5)
N42 C43 1.317(5)
C43 C44 1.370(6)
C43 H43A 0.95
C44 C45 1.377(6)
C44 H44A 0.95
C45 H45A 0.95
N51 C52 1.471(5)
N51 H51A 0.92
N51 H51B 0.92
C52 C53 1.442(6)
C52 H52A 0.99
C52 H52B 0.99
C53 N54 1.456(5)
C53 H53A 0.99
C53 H53B 0.99
N54 H54A 0.92
N54 H54B 0.92
N61 C62 1.473(5)
N61 H61A 0.92
N61 H61B 0.92
C62 C63 1.483(6)
C62 H62A 0.99
C62 H62B 0.99
C63 N64 1.478(5)
C63 H63A 0.99
C63 H63B 0.99
N64 H64A 0.92
N64 H64B 0.92
N10 O11 1.222(5)
N10 O13 1.249(5)
N10 O12 1.252(4)
N20 O22 1.230(5)
N20 O23 1.231(5)
N20 O21 1.248(4)

loop_
_geom_torsion_atom_site_label_1
_geom_torsion_atom_site_label_2
_geom_torsion_atom_site_label_3
_geom_torsion_atom_site_label_4
_geom_torsion
N42 Pd1 N11 C12 103.9(3)
N54 Pd1 N11 C12 -79.4(3)
N42 Pd1 N11 Pt1 -23.13(19)
N54 Pd1 N11 Pt1 153.53(18)
N41 Pt1 N11 C12 -103.9(3)
N31 Pt1 N11 C12 75.1(3)
N41 Pt1 N11 Pd1 21.94(18)
N31 Pt1 N11 Pd1 -159.01(18)
N32 Pd2 N21 C22 -106.2(3)
N64 Pd2 N21 C22 77.0(3)
N32 Pd2 N21 Pt1 22.02(19)
N64 Pd2 N21 Pt1 -154.72(18)
N41 Pt1 N21 C22 -76.7(3)
N31 Pt1 N21 C22 104.3(3)
N41 Pt1 N21 Pd2 156.18(18)
N31 Pt1 N21 Pd2 -22.87(18)
N11 Pt1 N31 C35 11.2(4)
N21 Pt1 N31 C35 -168.8(4)
N11 Pt1 N31 N32 -164.9(3)
N21 Pt1 N31 N32 15.1(3)
C35 N31 N32 C33 -0.8(5)
Pt1 N31 N32 C33 176.1(3)
C35 N31 N32 Pd2 -179.2(3)
Pt1 N31 N32 Pd2 -2.2(4)
N21 Pd2 N32 C33 169.7(4)
N61 Pd2 N32 C33 -7.5(4)
N21 Pd2 N32 N31 -12.3(3)
N61 Pd2 N32 N31 170.5(3)
N31 N32 C33 C34 1.2(5)
Pd2 N32 C33 C34 179.4(3)
N32 C33 C34 C35 -1.1(5)
N32 N31 C35 C34 0.1(5)
Pt1 N31 C35 C34 -176.4(3)
C33 C34 C35 N31 0.6(5)
N11 Pt1 N41 C45 172.4(4)
N21 Pt1 N41 C45 -7.6(4)
N11 Pt1 N41 N42 -11.2(3)
N21 Pt1 N41 N42 168.8(3)
C45 N41 N42 C43 1.5(5)
Pt1 N41 N42 C43 -175.7(3)
C45 N41 N42 Pd1 173.5(3)
Pt1 N41 N42 Pd1 -3.7(4)
N11 Pd1 N42 C43 -173.4(4)
N51 Pd1 N42 C43 3.1(4)
N11 Pd1 N42 N41 16.5(3)
N51 Pd1 N42 N41 -167.1(3)
N41 N42 C43 C44 -1.2(5)
Pd1 N42 C43 C44 -172.2(3)
N42 C43 C44 C45 0.3(5)
N42 N41 C45 C44 -1.3(5)
Pt1 N41 C45 C44 175.5(3)
C43 C44 C45 N41 0.6(5)
N42 Pd1 N51 C52 -171.7(3)
N54 Pd1 N51 C52 11.7(3)
Pd1 N51 C52 C53 -33.2(5)
N51 C52 C53 N54 44.6(6)
C52 C53 N54 Pd1 -33.5(5)
N11 Pd1 N54 C53 -172.6(3)
N51 Pd1 N54 C53 11.3(3)
N32 Pd2 N61 C62 169.7(3)
N64 Pd2 N61 C62 -13.6(3)
Pd2 N61 C62 C63 37.9(4)
N61 C62 C63 N64 -50.3(5)
C62 C63 N64 Pd2 37.7(5)
N21 Pd2 N64 C63 169.9(3)
N61 Pd2 N64 C63 -13.1(3)
